data_4110391
loop_
_publ_author_name
'H. Martin Dietrich'
'Hilde Grove'
'Karl W. T\"ornroos'
'Reiner Anwander'

_publ_contact_author_address
;
Department of Chemistry
University of Bergen
All\'egaten 41
N-5007 Bergen
Norway
;
_publ_contact_author_name 'Reiner Anwander'
_publ_section_title
;
 Multiple C-H Bond Activation in Group 3 Chemistry: Synthesis and
 Structural Characterization of an Yttrium-Aluminum-Methine Cluster
;
_journal_name_full 'Journal of the American Chemical Society'
_journal_page_first 1458
_journal_page_last 1459
_journal_paper_doi 10.1021/ja057618z
_journal_volume 128
_journal_year 2006
_chemical_formula_moiety 'C12 H21 Y'
_chemical_formula_sum 'C12 H21 Y'
_chemical_formula_weight 254.20
_chemical_name_systematic
; 
 ? 
;
_space_group_IT_number 176
_symmetry_cell_setting hexagonal
_symmetry_space_group_name_Hall '-P 6c'
_symmetry_space_group_name_H-M 'P 63/m'
_atom_sites_solution_hydrogens geom
_atom_sites_solution_primary direct
_atom_sites_solution_secondary difmap
_audit_creation_method SHELXL-97
_cell_angle_alpha 90.00
_cell_angle_beta 90.00
_cell_angle_gamma 120.00
_cell_formula_units_Z 6
_cell_length_a 12.2527(3)
_cell_length_b 12.2527(3)
_cell_length_c 14.5191(7)
_cell_measurement_reflns_used 17572
_cell_measurement_temperature 123(2)
_cell_measurement_theta_max 29.96
_cell_measurement_theta_min 2.28
_cell_volume 1887.70(11)
_computing_cell_refinement
;
Bruker (2001). SAINT, version 6.02a, Bruker AXS Inc., Madison, 
Wisconsin, USA.
;
_computing_data_collection
;
Bruker (1999). SMART, version 5.059, Bruker AXS Inc., Madison, 
Wisconsin, USA.
;
_computing_data_reduction
;
Bruker (2001). SAINT, version 6.02a, Bruker AXS Inc., Madison, 
Wisconsin, USA.
;
_computing_molecular_graphics
;
Bruker AXS (2003). SHELXTL. Version 6.14. Bruker AXS Inc., Madison, 
Wisconsin, USA.
;
_computing_publication_material
;
Bruker AXS (2003). SHELXTL. Version 6.14. Bruker AXS Inc., Madison, 
Wisconsin, USA.
;
_computing_structure_refinement
;
Sheldrick, G. M. (1997). SHELXS97 and SHELXL97. University of 
G\"ottingen, Germany.
;
_computing_structure_solution
;     
Sheldrick, G. M. (1997). SHELXS97 and SHELXL97. University of 
G\"ottingen, Germany. 
;
_diffrn_ambient_temperature 123(2)
_diffrn_detector_area_resol_mean '48 \um'
_diffrn_measured_fraction_theta_full 0.999
_diffrn_measured_fraction_theta_max 0.999
_diffrn_measurement_device_type 'Bruker-AXS SMART 2K CCD'
_diffrn_measurement_method 'omega scans'
_diffrn_radiation_monochromator graphite
_diffrn_radiation_source 'normal-focus sealed tube'
_diffrn_radiation_type MoK\a
_diffrn_radiation_wavelength 0.71073
_diffrn_reflns_av_R_equivalents 0.0348
_diffrn_reflns_av_sigmaI/netI 0.0130
_diffrn_reflns_limit_h_max 17
_diffrn_reflns_limit_h_min -17
_diffrn_reflns_limit_k_max 17
_diffrn_reflns_limit_k_min -17
_diffrn_reflns_limit_l_max 20
_diffrn_reflns_limit_l_min -20
_diffrn_reflns_number 32035
_diffrn_reflns_theta_full 30.02
_diffrn_reflns_theta_max 30.02
_diffrn_reflns_theta_min 2.38
_diffrn_standards_decay_% 0
_diffrn_standards_interval_count 1
_diffrn_standards_interval_time '28 h'
_diffrn_standards_number 513
_exptl_absorpt_coefficient_mu 4.593
_exptl_absorpt_correction_T_max 0.65557
_exptl_absorpt_correction_T_min 0.36005
_exptl_absorpt_correction_type numerical
_exptl_absorpt_process_details
; 
Bruker AXS (2003). SHELXTL. Version 6.14. 
Bruker AXS Inc., Madison, Wisconsin, USA. 
;
_exptl_crystal_colour colourless
_exptl_crystal_density_diffrn 1.342
_exptl_crystal_description 'long prism'
_exptl_crystal_F_000 792
_exptl_crystal_size_max 0.28
_exptl_crystal_size_mid 0.13
_exptl_crystal_size_min 0.13
_refine_diff_density_max 1.085
_refine_diff_density_min -1.088
_refine_diff_density_rms 0.107
_refine_ls_extinction_method none
_refine_ls_goodness_of_fit_ref 1.061
_refine_ls_hydrogen_treatment mixed
_refine_ls_matrix_type full
_refine_ls_number_parameters 78
_refine_ls_number_reflns 1911
_refine_ls_number_restraints 18
_refine_ls_restrained_S_all 1.061
_refine_ls_R_factor_all 0.0484
_refine_ls_R_factor_gt 0.0395
_refine_ls_shift/su_max 0.000
_refine_ls_shift/su_mean 0.000
_refine_ls_structure_factor_coef Fsqd
_refine_ls_weighting_details 'calc w=1/[\s^2^(Fo^2^)+(0.0514P)^2^+4.7410P] where P=(Fo^2^+2Fc^2^)/3'
_refine_ls_weighting_scheme calc
_refine_ls_wR_factor_gt 0.1003
_refine_ls_wR_factor_ref 0.1087
_reflns_number_gt 1643
_reflns_number_total 1911
_reflns_threshold_expression I>2\s(I)
_cod_data_source_file ja057618zsi20051108_120833.cif
_cod_data_source_block 2
_cod_database_code 4110391

loop_
_symmetry_equiv_pos_as_xyz
'x, y, z'
'-y, x-y, z'
'-x+y, -x, z'
'-x, -y, z+1/2'
'y, -x+y, z+1/2'
'x-y, x, z+1/2'
'-x, -y, -z'
'y, -x+y, -z'
'x-y, x, -z'
'x, y, -z-1/2'
'-y, x-y, -z-1/2'
'-x+y, -x, -z-1/2'

loop_
_atom_site_label
_atom_site_type_symbol
_atom_site_fract_x
_atom_site_fract_y
_atom_site_fract_z
_atom_site_U_iso_or_equiv
_atom_site_adp_type
_atom_site_occupancy
_atom_site_symmetry_multiplicity
_atom_site_calc_flag
_atom_site_refinement_flags
Y Y 0.14161(3) 0.17373(3) 0.2500 0.01814(13) Uani 1 2 d S
C1 C 0.1724(3) 0.0326(3) 0.3624(2) 0.0285(6) Uani 1 1 d D
H1A H 0.250(4) 0.034(5) 0.350(4) 0.083(18) Uiso 1 1 d D
H1B H 0.196(4) 0.105(4) 0.400(3) 0.059(14) Uiso 1 1 d D
H1C H 0.139(4) -0.032(4) 0.408(3) 0.066(15) Uiso 1 1 d D
C2 C 0.2367(5) 0.4162(4) 0.2500 0.069(3) Uani 1 2 d SD
C3 C 0.2892(4) 0.3928(3) 0.3266(3) 0.0644(16) Uani 1 1 d D
C4 C 0.3712(3) 0.3563(3) 0.2963(3) 0.0618(14) Uani 1 1 d D
C20 C 0.1489(8) 0.4665(7) 0.2500 0.295(16) Uani 1 2 d SD
H20A H 0.1973 0.5589 0.2500 0.442 Uiso 1 2 calc SR
H20B H 0.0957 0.4370 0.3051 0.442 Uiso 0.50 1 calc PR
H20C H 0.0957 0.4370 0.1949 0.442 Uiso 0.50 1 calc PR
C30 C 0.2711(9) 0.4171(7) 0.4247(5) 0.269(11) Uani 1 1 d D
H30A H 0.3467 0.4929 0.4465 0.404 Uiso 1 1 calc R
H30B H 0.2567 0.3449 0.4626 0.404 Uiso 1 1 calc R
H30C H 0.1982 0.4294 0.4294 0.404 Uiso 1 1 calc R
C40 C 0.4574(7) 0.3333(7) 0.3561(9) 0.261(9) Uani 1 1 d D
H40A H 0.5445 0.4012 0.3470 0.391 Uiso 1 1 calc R
H40B H 0.4503 0.2524 0.3396 0.391 Uiso 1 1 calc R
H40C H 0.4338 0.3313 0.4208 0.391 Uiso 1 1 calc R

loop_
_atom_site_aniso_label
_atom_site_aniso_U_11
_atom_site_aniso_U_22
_atom_site_aniso_U_33
_atom_site_aniso_U_23
_atom_site_aniso_U_13
_atom_site_aniso_U_12
Y 0.01598(18) 0.01395(17) 0.02273(19) 0.000 0.000 0.00618(12)
C1 0.0352(15) 0.0220(12) 0.0282(14) -0.0013(10) -0.0078(12) 0.0141(11)
C2 0.022(2) 0.0113(18) 0.172(8) 0.000 0.000 0.0059(17)
C3 0.065(3) 0.0306(17) 0.0378(19) -0.0157(15) 0.0222(19) -0.0210(18)
C4 0.0343(17) 0.0247(15) 0.101(3) 0.0206(18) -0.032(2) -0.0042(13)
C20 0.038(4) 0.020(3) 0.83(5) 0.000 0.000 0.018(3)
C30 0.264(12) 0.124(6) 0.103(6) -0.091(5) 0.124(7) -0.140(8)
C40 0.102(5) 0.091(5) 0.47(2) 0.139(9) -0.181(9) -0.043(4)

loop_
_atom_type_symbol
_atom_type_description
_atom_type_scat_dispersion_real
_atom_type_scat_dispersion_imag
_atom_type_scat_source
C C 0.0033 0.0016 'International Tables Vol C Tables 4.2.6.8 and 6.1.1.4'
H H 0.0000 0.0000 'International Tables Vol C Tables 4.2.6.8 and 6.1.1.4'
Y Y -2.7962 3.5667 'International Tables Vol C Tables 4.2.6.8 and 6.1.1.4'

loop_
_geom_angle_atom_site_label_1
_geom_angle_atom_site_label_2
_geom_angle_atom_site_label_3
_geom_angle
_geom_angle_site_symmetry_1
_geom_angle_site_symmetry_3
C1 Y C1 79.97(15) . 10_556
C1 Y C1 134.19(11) . 11_556
C1 Y C1 82.82(16) 10_556 11_556
C1 Y C1 82.82(16) . 2
C1 Y C1 134.19(11) 10_556 2
C1 Y C1 79.54(15) 11_556 2
C1 Y C2 130.22(9) . .
C1 Y C2 130.22(9) 10_556 .
C1 Y C2 92.69(11) 11_556 .
C1 Y C2 92.69(11) 2 .
C1 Y C3 99.43(13) . .
C1 Y C3 135.19(12) 10_556 .
C1 Y C3 122.11(13) 11_556 .
C1 Y C3 89.33(11) 2 .
C2 Y C3 30.80(11) . .
C1 Y C3 135.20(12) . 10_556
C1 Y C3 99.43(13) 10_556 10_556
C1 Y C3 89.33(11) 11_556 10_556
C1 Y C3 122.11(13) 2 10_556
C2 Y C3 30.80(11) . 10_556
C3 Y C3 50.25(17) . 10_556
C1 Y C4 87.45(10) . .
C1 Y C4 106.29(13) 10_556 .
C1 Y C4 138.24(10) 11_556 .
C1 Y C4 115.00(12) 2 .
C2 Y C4 49.92(14) . .
C3 Y C4 29.88(13) . .
C3 Y C4 49.28(11) 10_556 .
C1 Y C4 106.29(13) . 10_556
C1 Y C4 87.45(10) 10_556 10_556
C1 Y C4 115.00(12) 11_556 10_556
C1 Y C4 138.24(10) 2 10_556
C2 Y C4 49.92(14) . 10_556
C3 Y C4 49.28(11) . 10_556
C3 Y C4 29.88(13) 10_556 10_556
C4 Y C4 29.29(18) . 10_556
C1 Y Y 89.73(7) . 2
C1 Y Y 89.73(7) 10_556 2
C1 Y Y 47.96(7) 11_556 2
C1 Y Y 47.96(7) 2 2
C2 Y Y 122.91(11) . 2
C3 Y Y 134.99(10) . 2
C3 Y Y 134.99(10) 10_556 2
C4 Y Y 162.96(10) . 2
C4 Y Y 162.96(10) 10_556 2
C1 Y Y 48.25(7) . 3
C1 Y Y 48.25(7) 10_556 3
C1 Y Y 89.54(7) 11_556 3
C1 Y Y 89.54(7) 2 3
C2 Y Y 177.09(11) . 3
C3 Y Y 147.49(11) . 3
C3 Y Y 147.49(11) 10_556 3
C4 Y Y 127.33(9) . 3
C4 Y Y 127.33(9) 10_556 3
Y Y Y 60.0 2 3
C1 Y H1B 21.6(7) . .
C1 Y H1B 99.9(8) 10_556 .
C1 Y H1B 146.1(10) 11_556 .
C1 Y H1B 74.6(10) 2 .
C2 Y H1B 109.8(7) . .
C3 Y H1B 79.4(8) . .
C3 Y H1B 122.9(9) 10_556 .
C4 Y H1B 73.8(9) . .
C4 Y H1B 98.9(10) 10_556 .
Y Y H1B 98.2(10) 2 .
Y Y H1B 69.0(7) 3 .
Y C1 Y 83.79(10) . 3
Y C1 H1A 110(4) . .
Y C1 H1A 98(4) 3 .
Y C1 H1B 79(3) . .
Y C1 H1B 155(3) 3 .
H1A C1 H1B 105(4) . .
Y C1 H1C 150(3) . .
Y C1 H1C 85(3) 3 .
H1A C1 H1C 99(4) . .
H1B C1 H1C 101(5) . .
C3 C2 C3 106.9(5) . 10_556
C3 C2 C20 126.5(2) . .
C3 C2 C20 126.5(2) 10_556 .
C3 C2 Y 75.6(2) . .
C3 C2 Y 75.6(2) 10_556 .
C20 C2 Y 118.2(4) . .
C4 C3 C2 107.7(3) . .
C4 C3 C30 125.5(7) . .
C2 C3 C30 126.5(7) . .
C4 C3 Y 76.8(2) . .
C2 C3 Y 73.6(2) . .
C30 C3 Y 120.9(3) . .
C4 C4 C3 108.8(2) 10_556 .
C4 C4 C40 125.4(6) 10_556 .
C3 C4 C40 125.5(7) . .
C4 C4 Y 75.36(9) 10_556 .
C3 C4 Y 73.4(2) . .
C40 C4 Y 122.5(3) . .
C2 C20 H20A 109.5 . .
C2 C20 H20B 109.5 . .
H20A C20 H20B 109.5 . .
C2 C20 H20C 109.5 . .
H20A C20 H20C 109.5 . .
H20B C20 H20C 109.5 . .
C3 C30 H30A 109.5 . .
C3 C30 H30B 109.5 . .
H30A C30 H30B 109.5 . .
C3 C30 H30C 109.5 . .
H30A C30 H30C 109.5 . .
H30B C30 H30C 109.5 . .
C4 C40 H40A 109.5 . .
C4 C40 H40B 109.5 . .
H40A C40 H40B 109.5 . .
C4 C40 H40C 109.5 . .
H40A C40 H40C 109.5 . .
H40B C40 H40C 109.5 . .

loop_
_geom_bond_atom_site_label_1
_geom_bond_atom_site_label_2
_geom_bond_distance
_geom_bond_site_symmetry_2
Y C1 2.539(3) .
Y C1 2.539(3) 10_556
Y C1 2.550(3) 11_556
Y C1 2.550(3) 2
Y C2 2.593(5) .
Y C3 2.618(3) .
Y C3 2.618(3) 10_556
Y C4 2.660(3) .
Y C4 2.660(3) 10_556
Y Y 3.3978(6) 2
Y Y 3.3978(6) 3
Y H1B 2.54(5) .
C1 Y 2.550(3) 3
C1 H1A 0.95(3) .
C1 H1B 0.95(3) .
C1 H1C 0.95(3) .
C2 C3 1.384(5) .
C2 C3 1.384(5) 10_556
C2 C20 1.484(8) .
C3 C4 1.361(6) .
C3 C30 1.495(6) .
C4 C4 1.345(8) 10_556
C4 C40 1.499(6) .
C20 H20A 0.9800 .
C20 H20B 0.9800 .
C20 H20C 0.9800 .
C30 H30A 0.9800 .
C30 H30B 0.9800 .
C30 H30C 0.9800 .
C40 H40A 0.9800 .
C40 H40B 0.9800 .
C40 H40C 0.9800 .
